data_7704276
loop_
_publ_author_name
'Rajn\'ak, Cyril'
'Titi\<s, J\'an'
'Moncol', J\'an'
'Bo\<ca, Roman'

_publ_section_title
;
 Effect of the distant substituent on the slow magnetic relaxation of the
 mononuclear Co(ii) complex with pincer-type ligands.
;
_journal_issue 14
_journal_name_full 'Dalton transactions (Cambridge, England : 2003)'
_journal_page_first 4206
_journal_page_last 4210
_journal_paper_doi 10.1039/d0dt00096e
_journal_volume 49
_journal_year 2020
_chemical_formula_moiety 'C14 H18 N2 O4 Zn, 2(C8 H5 N2 O6)'
_chemical_formula_sum 'C30 H28 N6 O16 Zn'
_chemical_formula_weight 793.95
_space_group_crystal_system monoclinic
_space_group_IT_number 15
_space_group_name_Hall '-C 2yc'
_space_group_name_H-M_alt 'C 1 2/c 1'
_atom_sites_solution_hydrogens mixed
_atom_sites_solution_primary dual
_audit_creation_date 2019-08-05
_audit_creation_method
;
Olex2 1.2
(compiled 2017.08.10 svn.r3458 for OlexSys, GUI svn.r5506)
;
_audit_update_record
;
2019-08-05 deposited with the CCDC.	2020-03-02 downloaded from the CCDC.
;
_cell_angle_alpha 90
_cell_angle_beta 101.163(3)
_cell_angle_gamma 90
_cell_formula_units_Z 8
_cell_length_a 27.3034(9)
_cell_length_b 16.8405(8)
_cell_length_c 14.4655(6)
_cell_measurement_reflns_used 27215
_cell_measurement_temperature 100
_cell_measurement_theta_max 71.76
_cell_measurement_theta_min 3.10
_cell_volume 6525.4(5)
_computing_cell_refinement
;
X-Area Recipe 1.33.0.0 (STOE, 2015)
;
_computing_data_collection
;
X-Area Pilatus3_SV 1.31.150.0 (STOE, 2018)
;
_computing_data_reduction
;
X-Area Integrate 1.73.1.0 (STOE, 2018)
X-Area LANA 1.73.2.0 (STOE, 2018)
;
_computing_molecular_graphics 'Olex2 (Dolomanov et al., 2009)'
_computing_publication_material
;
STOE & Cie GmbH, X-Area, software package for collecting single-crystal or
multi-domain crystal data on STOE area-detector diffractometers, for image 
processing, for the correction and scaling of reflection intensities and 
for outlier rejection, version 1.84, Darmstadt 2018
;
_computing_structure_refinement 'ShelXL (Sheldrick, 2015)'
_computing_structure_solution 'ShelXT (Sheldrick, 2015)'
_diffrn_ambient_temperature 100
_diffrn_detector 'Pilatus3R 300K'
_diffrn_detector_area_resol_mean 5.81
_diffrn_detector_type 'DECTRIS PILATUS3R 300K'
_diffrn_measured_fraction_theta_full 0.992
_diffrn_measured_fraction_theta_max 0.968
_diffrn_measurement_device 'Eulerian 4-circle diffractometer'
_diffrn_measurement_device_type 'Stoe StadiVari'
_diffrn_measurement_method '\w scans'
_diffrn_radiation_collimation '0.6 mm diameter'
_diffrn_radiation_monochromator 'Graded multilayer mirror'
_diffrn_radiation_polarisn_norm 270
_diffrn_radiation_type CuK\a
_diffrn_radiation_wavelength 1.54186
_diffrn_reflns_av_R_equivalents 0.0484
_diffrn_reflns_av_unetI/netI 0.0386
_diffrn_reflns_Laue_measured_fraction_full 0.992
_diffrn_reflns_Laue_measured_fraction_max 0.968
_diffrn_reflns_limit_h_max 24
_diffrn_reflns_limit_h_min -33
_diffrn_reflns_limit_k_max 17
_diffrn_reflns_limit_k_min -20
_diffrn_reflns_limit_l_max 17
_diffrn_reflns_limit_l_min -13
_diffrn_reflns_number 35121
_diffrn_reflns_point_group_measured_fraction_full 0.992
_diffrn_reflns_point_group_measured_fraction_max 0.968
_diffrn_reflns_theta_full 67.686
_diffrn_reflns_theta_max 71.909
_diffrn_reflns_theta_min 3.100
_diffrn_source 'Genix3D Cu HF'
_diffrn_source_current 0.600
_diffrn_source_power 0.030
_diffrn_source_voltage 50
_exptl_absorpt_coefficient_mu 1.828
_exptl_absorpt_correction_T_max 0.657
_exptl_absorpt_correction_T_min 0.218
_exptl_absorpt_correction_type multi-scan
_exptl_absorpt_process_details
;
STOE LANA, J. Koziskova, F. Hahn, J. Richter, J. Kozisek, 
Acta Chimica Slovaca, vol. 9, no. 2, 2016, pp. 136 - 140.
;
_exptl_crystal_colour colourless
_exptl_crystal_colour_primary colourless
_exptl_crystal_density_diffrn 1.616
_exptl_crystal_description prism
_exptl_crystal_F_000 3264
_exptl_crystal_size_max 0.14
_exptl_crystal_size_mid 0.1
_exptl_crystal_size_min 0.1
_refine_diff_density_max 0.705
_refine_diff_density_min -0.789
_refine_diff_density_rms 0.101
_refine_ls_extinction_coef 0.000190(17)
_refine_ls_extinction_expression Fc^*^=kFc[1+0.001xFc^2^\l^3^/sin(2\q)]^-1/4^
_refine_ls_extinction_method 'SHELXL-2018/3 (Sheldrick 2018)'
_refine_ls_goodness_of_fit_ref 1.068
_refine_ls_hydrogen_treatment constr
_refine_ls_matrix_type full
_refine_ls_number_parameters 507
_refine_ls_number_reflns 6207
_refine_ls_number_restraints 85
_refine_ls_restrained_S_all 1.078
_refine_ls_R_factor_all 0.0916
_refine_ls_R_factor_gt 0.0700
_refine_ls_shift/su_max 0.000
_refine_ls_shift/su_mean 0.000
_refine_ls_structure_factor_coef Fsqd
_refine_ls_weighting_details 'w=1/[\s^2^(Fo^2^)+(0.0359P)^2^+79.4458P] where P=(Fo^2^+2Fc^2^)/3'
_refine_ls_weighting_scheme calc
_refine_ls_wR_factor_gt 0.1581
_refine_ls_wR_factor_ref 0.1687
_reflns_Friedel_coverage 0.000
_reflns_number_gt 4682
_reflns_number_total 6207
_reflns_threshold_expression 'I > 2\s(I)'
_cod_data_source_file d0dt00096e2.cif
_cod_data_source_block 3
_cod_database_code 7704276
_shelx_shelxl_version_number 2018/3
_shelx_space_group_comment
;
The symmetry employed for this shelxl refinement is uniquely defined
by the following loop, which should always be used as a source of
symmetry information in preference to the above space-group names.
They are only intended as comments.
;
_shelx_estimated_absorpt_t_max 0.838
_shelx_estimated_absorpt_t_min 0.784
_olex2_refinement_description
;
1. Fixed Uiso
 At 1.2 times of:
  All C(H) groups, All C(H,H) groups
 At 1.5 times of:
  All C(H,H,H) groups, All C(H,H,H,H,H,H) groups, All O(H) groups
2. Restrained distances
 C26-N5A \\sim C26-N5B \\sim C18-N3A \\sim C18-N3B
 with sigma of 0.005
 N5A-O13A \\sim N5B-O13B \\sim N5A-O14A \\sim N5B-O14B
 with sigma of 0.005
 N6-O15A \\sim N6-O15B \\sim N6-O16A \\sim N6-O16B
 with sigma of 0.005
 N3A-O9A \\sim N3A-O10A \\sim N3B-O9B \\sim N3B-O10B
 with sigma of 0.005
 O13A-O14A \\sim O13B-O14B \\sim O15A-O16A \\sim O15B-O16B
 with sigma of 0.01
 O9A-O10A \\sim O9B-O10B
 with sigma of 0.01
 C26-O13A \\sim C26-O13B \\sim C26-O14A \\sim C26-O14B
 with sigma of 0.01
 C28-O15A \\sim C28-O15B \\sim C28-O16A \\sim C28-O16B
 with sigma of 0.01
 C18-O9A \\sim C18-O10A \\sim C18-O9B \\sim C18-O10B
 with sigma of 0.01
3. Uiso/Uaniso restraints and constraints
Uanis(O13A) = Uanis(O14A)
Uanis(O13B) = Uanis(O14B)
Uanis(O15B) = Uanis(O16B)
Uanis(O15A) = Uanis(O16A)
Uanis(N5A) = Uanis(N5B)
Uanis(N3A) = Uanis(N3B)
Uanis(O10A) = Uanis(O10B)
Uanis(O9A) = Uanis(O9B)
4. Rigid body (RIGU) restrains
 O9A, O10A, N3A, O13A, O14A, O15A, O16A, O9B, O10B, N3B, O13B, O14B, O15B,
 O16B, N5A, N5B
 with sigma for 1-2 distances of 0.004 and sigma for 1-3 distances of 0.004
5. Others
 Sof(O13B)=Sof(O14B)=Sof(N5B)=1-FVAR(1)
 Sof(O13A)=Sof(O14A)=Sof(N5A)=FVAR(1)
 Sof(O15B)=Sof(O16B)=1-FVAR(2)
 Sof(O15A)=Sof(O16A)=FVAR(2)
 Sof(O9B)=Sof(O10B)=Sof(N3B)=1-FVAR(3)
 Sof(O9A)=Sof(O10A)=Sof(N3A)=FVAR(3)
 Fixed Sof: H30A(0.5) H30B(0.5) H30C(0.5) H30D(0.5) H30E(0.5) H30F(0.5)
6.a Riding coordinates:
 O1(H1), O2(H2), O3(H3), O4(H4)
6.b Secondary CH2 refined with riding coordinates:
 C1(H1A,H1B), C7(H7A,H7B), C8(H8A,H8B), C14(H14A,H14B)
6.c Aromatic/amide H refined with riding coordinates:
 C3(H3A), C4(H4A), C5(H5), C10(H10), C11(H11), C12(H12), C17(H17), C21(H21),
 C25(H25), C29(H29)
6.d Disordered Me refined with riding coordinates:
 C30(H30A,H30B,H30C,H30D,H30E,H30F)
6.e Idealised Me refined as rotating group:
 C22(H22A,H22B,H22C)
;
_olex2_submission_special_instructions 'No special instructions were received'

loop_
_space_group_symop_operation_xyz
'x, y, z'
'-x, y, -z+1/2'
'x+1/2, y+1/2, z'
'-x+1/2, y+1/2, -z+1/2'
'-x, -y, -z'
'x, -y, z-1/2'
'-x+1/2, -y+1/2, -z'
'x+1/2, -y+1/2, z-1/2'

loop_
_atom_site_label
_atom_site_type_symbol
_atom_site_fract_x
_atom_site_fract_y
_atom_site_fract_z
_atom_site_U_iso_or_equiv
_atom_site_adp_type
_atom_site_occupancy
_atom_site_site_symmetry_order
_atom_site_calc_flag
_atom_site_refinement_flags_posn
_atom_site_refinement_flags_adp
_atom_site_refinement_flags_occupancy
_atom_site_disorder_assembly
_atom_site_disorder_group
Zn1 Zn 0.36657(2) 0.41397(4) 0.55051(5) 0.0265(2) Uani 1 1 d . . . . .
O1 O 0.37052(13) 0.5418(2) 0.5579(3) 0.0311(8) Uani 1 1 d . . . . .
H1 H 0.361427 0.562831 0.504838 0.047 Uiso 1 1 d R . . . .
O2 O 0.39643(13) 0.29460(19) 0.5623(3) 0.0300(8) Uani 1 1 d . . . . .
H2 H 0.394163 0.272039 0.510049 0.045 Uiso 1 1 d R . . . .
O3 O 0.33448(13) 0.4011(2) 0.6708(2) 0.0304(8) Uani 1 1 d . . . . .
H3 H 0.349263 0.372589 0.715052 0.046 Uiso 1 1 d R . . . .
O4 O 0.36658(12) 0.4169(2) 0.3997(2) 0.0280(7) Uani 1 1 d . . . . .
H4 H 0.383374 0.381881 0.378592 0.042 Uiso 1 1 d R . . . .
N1 N 0.44046(15) 0.4331(2) 0.6023(3) 0.0276(9) Uani 1 1 d . . . . .
N2 N 0.29424(15) 0.3901(2) 0.4930(3) 0.0275(9) Uani 1 1 d . . . . .
C1 C 0.4192(2) 0.5723(3) 0.5982(4) 0.0336(12) Uani 1 1 d . . . . .
H1A H 0.418326 0.596698 0.660117 0.040 Uiso 1 1 calc R . . . .
H1B H 0.428461 0.614136 0.556603 0.040 Uiso 1 1 calc R . . . .
C2 C 0.45831(19) 0.5073(3) 0.6108(4) 0.0294(11) Uani 1 1 d . . . . .
C3 C 0.5089(2) 0.5226(3) 0.6310(4) 0.0339(12) Uani 1 1 d . . . . .
H3A H 0.521152 0.575466 0.635987 0.041 Uiso 1 1 calc R . . . .
C4 C 0.5413(2) 0.4582(4) 0.6439(4) 0.0379(13) Uani 1 1 d . . . . .
H4A H 0.576303 0.466917 0.656837 0.046 Uiso 1 1 calc R . . . .
C5 C 0.5228(2) 0.3817(3) 0.6381(4) 0.0364(12) Uani 1 1 d . . . . .
H5 H 0.544816 0.337576 0.649033 0.044 Uiso 1 1 calc R . . . .
C6 C 0.47164(19) 0.3705(3) 0.6159(3) 0.0289(11) Uani 1 1 d . . . . .
C7 C 0.44734(19) 0.2899(3) 0.6090(4) 0.0324(12) Uani 1 1 d . . . . .
H7A H 0.465601 0.253515 0.573972 0.039 Uiso 1 1 calc R . . . .
H7B H 0.449169 0.268014 0.673120 0.039 Uiso 1 1 calc R . . . .
C8 C 0.28322(19) 0.3762(3) 0.6532(4) 0.0347(12) Uani 1 1 d . . . . .
H8A H 0.263006 0.415628 0.680167 0.042 Uiso 1 1 calc R . . . .
H8B H 0.280467 0.324635 0.684599 0.042 Uiso 1 1 calc R . . . .
C9 C 0.26337(19) 0.3681(3) 0.5499(4) 0.0302(11) Uani 1 1 d . . . . .
C10 C 0.21546(19) 0.3396(3) 0.5137(4) 0.0344(12) Uani 1 1 d . . . . .
H10 H 0.193471 0.325022 0.554329 0.041 Uiso 1 1 calc R . . . .
C11 C 0.2012(2) 0.3334(3) 0.4178(4) 0.0360(13) Uani 1 1 d . . . . .
H11 H 0.169056 0.313043 0.391420 0.043 Uiso 1 1 calc R . . . .
C12 C 0.2332(2) 0.3567(3) 0.3582(4) 0.0336(12) Uani 1 1 d . . . . .
H12 H 0.223258 0.353121 0.291689 0.040 Uiso 1 1 calc R . . . .
C13 C 0.27982(19) 0.3849(3) 0.3990(4) 0.0301(11) Uani 1 1 d . . . . .
C14 C 0.31781(18) 0.4159(3) 0.3435(4) 0.0315(11) Uani 1 1 d . . . . .
H14A H 0.317535 0.381614 0.287760 0.038 Uiso 1 1 calc R . . . .
H14B H 0.308405 0.470262 0.320852 0.038 Uiso 1 1 calc R . . . .
O5 O 0.34504(14) 0.6083(2) 0.3971(3) 0.0354(9) Uani 1 1 d . . . . .
O6 O 0.36725(13) 0.6999(2) 0.3007(3) 0.0329(8) Uani 1 1 d . . . . .
O11 O 0.27253(14) 0.7024(2) 0.6599(3) 0.0399(9) Uani 1 1 d . . . . .
O12 O 0.29811(16) 0.8154(3) 0.7231(3) 0.0454(10) Uani 1 1 d . . . . .
N4 N 0.29159(16) 0.7687(3) 0.6570(3) 0.0331(10) Uani 1 1 d . . . . .
C15 C 0.35209(18) 0.6788(3) 0.3740(4) 0.0306(11) Uani 1 1 d . . . . .
C16 C 0.33972(18) 0.7454(3) 0.4366(3) 0.0262(10) Uani 1 1 d . . . . .
C17 C 0.34143(18) 0.8228(3) 0.4071(4) 0.0296(11) Uani 1 1 d . . . . .
H17 H 0.353663 0.835151 0.351619 0.036 Uiso 1 1 calc R . . . .
C18 C 0.32520(18) 0.8821(3) 0.4591(3) 0.0286(11) Uani 1 1 d D . . . .
C19 C 0.30748(18) 0.8708(3) 0.5426(4) 0.0300(11) Uani 1 1 d . . . . .
C20 C 0.30840(18) 0.7916(3) 0.5701(4) 0.0286(11) Uani 1 1 d . . . . .
C21 C 0.32332(18) 0.7294(3) 0.5190(4) 0.0280(11) Uani 1 1 d . . . . .
H21 H 0.322247 0.676260 0.540672 0.034 Uiso 1 1 calc R . . . .
C22 C 0.2858(2) 0.9378(3) 0.5919(4) 0.0393(13) Uani 1 1 d . . . . .
H22A H 0.311286 0.958035 0.643651 0.059 Uiso 1 1 calc GR . . . .
H22B H 0.257237 0.917969 0.617109 0.059 Uiso 1 1 calc GR . . . .
H22C H 0.274709 0.980618 0.546857 0.059 Uiso 1 1 calc GR . . . .
O7 O 0.41303(14) 0.3112(2) 0.3207(3) 0.0383(9) Uani 1 1 d . . . . .
O8 O 0.38944(15) 0.2152(2) 0.4107(3) 0.0390(9) Uani 1 1 d . . . . .
O9A O 0.3119(5) 0.9732(5) 0.3365(6) 0.0487(19) Uani 0.559(13) 1 d D U P A 1
O10A O 0.3477(11) 1.0149(6) 0.4751(12) 0.048(4) Uani 0.559(13) 1 d D U P A 1
N3A N 0.3291(8) 0.9626(4) 0.4204(7) 0.035(2) Uani 0.559(13) 1 d D U P A 1
O13A O 0.4812(4) 0.2381(5) 0.0484(6) 0.050(2) Uani 0.463(9) 1 d D U P B 1
O14A O 0.4584(3) 0.1247(5) -0.0198(5) 0.050(2) Uani 0.463(9) 1 d D U P B 1
O15A O 0.4241(3) -0.0593(4) 0.3370(4) 0.052(2) Uani 0.518(8) 1 d D U P C 1
O16A O 0.3942(3) -0.0867(4) 0.1916(5) 0.052(2) Uani 0.518(8) 1 d D U P C 1
O9B O 0.2893(5) 0.9756(7) 0.3493(8) 0.0487(19) Uani 0.441(13) 1 d D U P A 2
O10B O 0.3524(14) 1.0124(9) 0.4563(17) 0.048(4) Uani 0.441(13) 1 d D U P A 2
N3B N 0.3211(10) 0.9635(6) 0.4202(13) 0.035(2) Uani 0.441(13) 1 d D U P A 2
O13B O 0.4574(3) 0.2413(4) 0.0247(6) 0.0410(17) Uani 0.537(9) 1 d D U P B 2
O14B O 0.5033(3) 0.1368(4) 0.0271(5) 0.0410(17) Uani 0.537(9) 1 d D U P B 2
O15B O 0.3728(2) -0.0602(4) 0.2554(6) 0.044(2) Uani 0.482(8) 1 d D U P C 2
O16B O 0.4480(3) -0.0885(4) 0.2362(6) 0.044(2) Uani 0.482(8) 1 d D U P C 2
N5A N 0.4659(5) 0.1695(4) 0.0487(6) 0.0399(13) Uani 0.463(9) 1 d D U P B 1
N5B N 0.4711(4) 0.1754(4) 0.0567(7) 0.0399(13) Uani 0.537(9) 1 d D U P B 2
N6 N 0.41586(16) -0.0407(3) 0.2516(3) 0.0446(12) Uani 1 1 d D . . . .
C23 C 0.40576(19) 0.2403(3) 0.3402(4) 0.0321(12) Uani 1 1 d . . . . .
C24 C 0.41833(19) 0.1782(3) 0.2736(4) 0.0303(11) Uani 1 1 d . . . . .
C25 C 0.43661(19) 0.1995(3) 0.1949(4) 0.0328(12) Uani 1 1 d . . . . .
H25 H 0.440761 0.254122 0.181918 0.039 Uiso 1 1 calc R . . . .
C26 C 0.44904(19) 0.1426(3) 0.1346(3) 0.0331(12) Uani 1 1 d D . . . .
C27 C 0.4443(2) 0.0607(3) 0.1487(4) 0.0348(12) Uani 1 1 d . . . . .
C28 C 0.42346(19) 0.0424(3) 0.2271(4) 0.0348(12) Uani 1 1 d D . . . .
C29 C 0.41108(19) 0.0977(3) 0.2897(4) 0.0335(12) Uani 1 1 d . . . . .
H29 H 0.397876 0.081113 0.342644 0.040 Uiso 1 1 calc R . . . .
C30 C 0.4591(3) -0.0029(4) 0.0856(5) 0.0552(18) Uani 1 1 d . . . . .
H30A H 0.472873 0.021988 0.035049 0.083 Uiso 0.5 1 calc R . P . .
H30B H 0.484233 -0.037677 0.122699 0.083 Uiso 0.5 1 calc R . P . .
H30C H 0.429581 -0.034290 0.058214 0.083 Uiso 0.5 1 calc R . P . .
H30D H 0.451585 -0.055307 0.108925 0.083 Uiso 0.5 1 calc R . P . .
H30E H 0.440225 0.004357 0.021276 0.083 Uiso 0.5 1 calc R . P . .
H30F H 0.494877 0.000971 0.085761 0.083 Uiso 0.5 1 calc R . P . .

loop_
_atom_site_aniso_label
_atom_site_aniso_U_11
_atom_site_aniso_U_22
_atom_site_aniso_U_33
_atom_site_aniso_U_23
_atom_site_aniso_U_13
_atom_site_aniso_U_12
Zn1 0.0296(3) 0.0217(3) 0.0314(4) -0.0006(3) 0.0143(3) -0.0013(3)
O1 0.0381(19) 0.0238(18) 0.034(2) 0.0000(15) 0.0132(16) -0.0027(15)
O2 0.0346(19) 0.0213(17) 0.037(2) -0.0038(15) 0.0153(16) 0.0005(14)
O3 0.0340(18) 0.0284(19) 0.0322(19) 0.0011(15) 0.0151(15) -0.0013(15)
O4 0.0314(17) 0.0259(17) 0.0296(18) -0.0014(15) 0.0135(15) 0.0031(14)
N1 0.032(2) 0.026(2) 0.028(2) 0.0017(17) 0.0128(18) 0.0009(17)
N2 0.033(2) 0.020(2) 0.034(2) 0.0015(18) 0.0164(19) 0.0017(16)
C1 0.040(3) 0.019(2) 0.044(3) -0.005(2) 0.014(2) -0.010(2)
C2 0.036(3) 0.027(3) 0.028(3) -0.005(2) 0.014(2) -0.004(2)
C3 0.037(3) 0.033(3) 0.035(3) -0.004(2) 0.016(2) -0.008(2)
C4 0.034(3) 0.048(3) 0.034(3) -0.003(3) 0.013(2) -0.005(2)
C5 0.036(3) 0.042(3) 0.035(3) 0.001(3) 0.016(2) 0.003(2)
C6 0.035(3) 0.031(3) 0.026(3) 0.001(2) 0.017(2) 0.003(2)
C7 0.032(3) 0.027(3) 0.039(3) 0.001(2) 0.009(2) 0.004(2)
C8 0.031(3) 0.033(3) 0.047(3) 0.002(2) 0.024(2) 0.000(2)
C9 0.031(3) 0.025(3) 0.039(3) 0.001(2) 0.016(2) 0.002(2)
C10 0.030(3) 0.025(3) 0.052(4) 0.003(2) 0.020(3) 0.000(2)
C11 0.030(3) 0.027(3) 0.051(4) -0.002(3) 0.010(2) 0.000(2)
C12 0.035(3) 0.027(3) 0.039(3) -0.005(2) 0.008(2) 0.000(2)
C13 0.036(3) 0.021(2) 0.037(3) 0.000(2) 0.016(2) 0.001(2)
C14 0.032(3) 0.031(3) 0.033(3) -0.005(2) 0.011(2) 0.001(2)
O5 0.053(2) 0.0195(18) 0.036(2) 0.0005(15) 0.0157(18) 0.0002(16)
O6 0.039(2) 0.0312(19) 0.033(2) -0.0024(16) 0.0178(16) 0.0001(16)
O11 0.041(2) 0.040(2) 0.042(2) 0.0098(18) 0.0157(18) 0.0003(18)
O12 0.054(2) 0.051(3) 0.037(2) -0.010(2) 0.0216(19) 0.003(2)
N4 0.032(2) 0.039(3) 0.032(2) 0.002(2) 0.0155(19) 0.008(2)
C15 0.028(2) 0.028(3) 0.037(3) -0.002(2) 0.009(2) 0.002(2)
C16 0.029(2) 0.023(2) 0.029(3) -0.002(2) 0.011(2) 0.0011(19)
C17 0.029(3) 0.026(3) 0.037(3) 0.000(2) 0.015(2) 0.001(2)
C18 0.033(3) 0.020(2) 0.036(3) 0.002(2) 0.014(2) 0.000(2)
C19 0.030(3) 0.029(3) 0.033(3) 0.000(2) 0.011(2) 0.003(2)
C20 0.030(3) 0.028(3) 0.030(3) 0.001(2) 0.014(2) -0.002(2)
C21 0.030(3) 0.023(2) 0.033(3) 0.000(2) 0.010(2) 0.000(2)
C22 0.043(3) 0.032(3) 0.048(4) -0.003(3) 0.022(3) 0.007(2)
O7 0.048(2) 0.0251(19) 0.049(2) -0.0036(17) 0.0262(19) 0.0028(16)
O8 0.051(2) 0.031(2) 0.041(2) -0.0074(17) 0.0261(19) -0.0105(17)
O9A 0.056(6) 0.033(3) 0.058(3) 0.011(3) 0.014(4) 0.009(4)
O10A 0.063(5) 0.026(2) 0.061(7) -0.006(3) 0.023(7) -0.010(3)
N3A 0.038(6) 0.022(2) 0.049(3) -0.001(2) 0.024(3) 0.003(2)
O13A 0.054(5) 0.053(4) 0.052(4) 0.000(3) 0.028(3) 0.003(3)
O14A 0.054(5) 0.053(4) 0.052(4) 0.000(3) 0.028(3) 0.003(3)
O15A 0.063(4) 0.041(3) 0.054(4) -0.004(3) 0.019(3) -0.014(3)
O16A 0.063(4) 0.041(3) 0.054(4) -0.004(3) 0.019(3) -0.014(3)
O9B 0.056(6) 0.033(3) 0.058(3) 0.011(3) 0.014(4) 0.009(4)
O10B 0.063(5) 0.026(2) 0.061(7) -0.006(3) 0.023(7) -0.010(3)
N3B 0.038(6) 0.022(2) 0.049(3) -0.001(2) 0.024(3) 0.003(2)
O13B 0.043(3) 0.033(3) 0.054(4) -0.002(2) 0.028(3) 0.000(2)
O14B 0.043(3) 0.033(3) 0.054(4) -0.002(2) 0.028(3) 0.000(2)
O15B 0.058(4) 0.029(3) 0.049(4) -0.003(3) 0.023(3) -0.004(3)
O16B 0.058(4) 0.029(3) 0.049(4) -0.003(3) 0.023(3) -0.004(3)
N5A 0.047(3) 0.042(3) 0.034(3) 0.002(2) 0.016(3) 0.014(2)
N5B 0.047(3) 0.042(3) 0.034(3) 0.002(2) 0.016(3) 0.014(2)
N6 0.049(3) 0.030(3) 0.056(3) -0.002(2) 0.012(3) -0.001(2)
C23 0.033(3) 0.030(3) 0.036(3) -0.006(2) 0.012(2) -0.003(2)
C24 0.030(3) 0.026(3) 0.038(3) -0.001(2) 0.014(2) -0.001(2)
C25 0.034(3) 0.026(3) 0.041(3) 0.001(2) 0.016(2) 0.003(2)
C26 0.035(3) 0.037(3) 0.030(3) -0.001(2) 0.012(2) 0.004(2)
C27 0.033(3) 0.034(3) 0.039(3) -0.008(2) 0.010(2) 0.003(2)
C28 0.036(3) 0.025(3) 0.045(3) -0.004(2) 0.013(2) -0.002(2)
C29 0.033(3) 0.032(3) 0.038(3) 0.000(2) 0.014(2) -0.001(2)
C30 0.064(4) 0.039(3) 0.075(5) -0.020(3) 0.044(4) -0.002(3)

loop_
_atom_type_symbol
_atom_type_description
_atom_type_scat_dispersion_real
_atom_type_scat_dispersion_imag
_atom_type_scat_source
C C 0.0181 0.0091 'International Tables Vol C Tables 4.2.6.8 and 6.1.1.4'
H H 0.0000 0.0000 'International Tables Vol C Tables 4.2.6.8 and 6.1.1.4'
Zn Zn -1.5491 0.6778 'International Tables Vol C Tables 4.2.6.8 and 6.1.1.4'
N N 0.0311 0.0180 'International Tables Vol C Tables 4.2.6.8 and 6.1.1.4'
O O 0.0492 0.0322 'International Tables Vol C Tables 4.2.6.8 and 6.1.1.4'

loop_
_geom_angle_atom_site_label_1
_geom_angle_atom_site_label_2
_geom_angle_atom_site_label_3
_geom_angle
_geom_angle_site_symmetry_1
_geom_angle_site_symmetry_3
_geom_angle_publ_flag
O1 Zn1 O2 155.36(14) . . ?
O1 Zn1 O4 90.97(13) . . ?
O2 Zn1 O4 91.55(13) . . ?
O3 Zn1 O1 94.96(13) . . ?
O3 Zn1 O2 92.89(13) . . ?
O3 Zn1 O4 155.40(13) . . ?
N1 Zn1 O1 77.74(15) . . ?
N1 Zn1 O2 77.69(15) . . ?
N1 Zn1 O3 104.68(15) . . ?
N1 Zn1 O4 99.92(14) . . ?
N2 Zn1 O1 104.68(15) . . ?
N2 Zn1 O2 99.80(15) . . ?
N2 Zn1 O3 77.91(15) . . ?
N2 Zn1 O4 77.49(14) . . ?
N2 Zn1 N1 176.40(17) . . ?
C1 O1 Zn1 114.2(3) . . ?
C7 O2 Zn1 114.0(3) . . ?
C8 O3 Zn1 115.5(3) . . ?
C14 O4 Zn1 113.0(3) . . ?
C2 N1 Zn1 119.9(3) . . ?
C2 N1 C6 120.6(4) . . ?
C6 N1 Zn1 118.9(3) . . ?
C9 N2 Zn1 118.8(4) . . ?
C9 N2 C13 120.5(4) . . ?
C13 N2 Zn1 119.9(3) . . ?
O1 C1 C2 111.4(4) . . ?
N1 C2 C1 115.4(4) . . ?
N1 C2 C3 121.7(5) . . ?
C3 C2 C1 123.0(5) . . ?
C2 C3 C4 118.0(5) . . ?
C5 C4 C3 120.3(5) . . ?
C4 C5 C6 118.8(5) . . ?
N1 C6 C5 120.5(5) . . ?
N1 C6 C7 116.0(4) . . ?
C5 C6 C7 123.4(5) . . ?
O2 C7 C6 111.0(4) . . ?
O3 C8 C9 110.9(4) . . ?
N2 C9 C8 116.1(4) . . ?
N2 C9 C10 121.4(5) . . ?
C10 C9 C8 122.6(5) . . ?
C11 C10 C9 117.9(5) . . ?
C10 C11 C12 120.9(5) . . ?
C13 C12 C11 117.9(5) . . ?
N2 C13 C12 121.4(5) . . ?
N2 C13 C14 114.6(4) . . ?
C12 C13 C14 124.0(5) . . ?
O4 C14 C13 111.2(4) . . ?
O11 N4 C20 118.0(4) . . ?
O12 N4 O11 123.5(4) . . ?
O12 N4 C20 118.5(5) . . ?
O5 C15 O6 125.6(5) . . ?
O5 C15 C16 118.4(5) . . ?
O6 C15 C16 116.0(4) . . ?
C17 C16 C15 119.4(4) . . ?
C17 C16 C21 119.3(5) . . ?
C21 C16 C15 121.2(4) . . ?
C18 C17 C16 119.0(5) . . ?
C17 C18 C19 125.2(4) . . ?
C17 C18 N3A 113.9(9) . . ?
C17 C18 N3B 118.3(13) . . ?
C19 C18 N3A 120.9(9) . . ?
C19 C18 N3B 116.2(13) . . ?
C18 C19 C22 122.5(5) . . ?
C20 C19 C18 112.8(4) . . ?
C20 C19 C22 124.5(5) . . ?
C19 C20 N4 120.3(4) . . ?
C21 C20 N4 115.4(4) . . ?
C21 C20 C19 124.2(5) . . ?
C16 C21 C20 119.4(5) . . ?
O9A N3A C18 117.8(5) . . ?
O10A N3A C18 117.8(5) . . ?
O10A N3A O9A 124.4(6) . . ?
O9B N3B C18 117.4(6) . . ?
O10B N3B C18 117.7(6) . . ?
O10B N3B O9B 124.6(7) . . ?
O13A N5A O14A 125.3(7) . . ?
O13A N5A C26 116.8(5) . . ?
O14A N5A C26 117.3(5) . . ?
O13B N5B O14B 121.8(6) . . ?
O13B N5B C26 118.8(5) . . ?
O14B N5B C26 119.3(5) . . ?
O15A N6 C28 118.0(4) . . ?
O16A N6 O15A 120.7(6) . . ?
O16A N6 C28 120.2(5) . . ?
O15B N6 O16B 123.3(6) . . ?
O15B N6 C28 116.4(4) . . ?
O16B N6 C28 115.9(4) . . ?
O7 C23 O8 126.7(5) . . ?
O7 C23 C24 116.9(5) . . ?
O8 C23 C24 116.4(5) . . ?
C25 C24 C23 120.8(5) . . ?
C25 C24 C29 118.5(5) . . ?
C29 C24 C23 120.7(5) . . ?
C24 C25 C26 121.0(5) . . ?
C25 C26 N5A 118.3(5) . . ?
C25 C26 N5B 114.1(5) . . ?
C25 C26 C27 123.2(5) . . ?
C27 C26 N5A 118.4(5) . . ?
C27 C26 N5B 122.6(5) . . ?
C26 C27 C30 124.5(5) . . ?
C28 C27 C26 113.5(5) . . ?
C28 C27 C30 122.1(5) . . ?
C27 C28 N6 120.3(4) . . ?
C29 C28 N6 114.8(4) . . ?
C29 C28 C27 124.8(5) . . ?
C28 C29 C24 118.9(5) . . ?

loop_
_geom_bond_atom_site_label_1
_geom_bond_atom_site_label_2
_geom_bond_distance
_geom_bond_site_symmetry_2
_geom_bond_publ_flag
Zn1 O1 2.157(3) . ?
Zn1 O2 2.164(3) . ?
Zn1 O3 2.105(3) . ?
Zn1 O4 2.182(3) . ?
Zn1 N1 2.037(4) . ?
Zn1 N2 2.029(4) . ?
O1 C1 1.440(6) . ?
O2 C7 1.425(6) . ?
O3 C8 1.436(6) . ?
O4 C14 1.420(6) . ?
N1 C2 1.339(6) . ?
N1 C6 1.346(6) . ?
N2 C9 1.339(6) . ?
N2 C13 1.343(7) . ?
C1 C2 1.515(7) . ?
C2 C3 1.378(7) . ?
C3 C4 1.388(8) . ?
C4 C5 1.380(8) . ?
C5 C6 1.385(7) . ?
C6 C7 1.505(7) . ?
C8 C9 1.494(8) . ?
C9 C10 1.396(7) . ?
C10 C11 1.371(8) . ?
C11 C12 1.398(8) . ?
C12 C13 1.379(7) . ?
C13 C14 1.522(7) . ?
O5 C15 1.257(6) . ?
O6 C15 1.263(6) . ?
O11 N4 1.236(6) . ?
O12 N4 1.225(6) . ?
N4 C20 1.470(6) . ?
C15 C16 1.520(7) . ?
C16 C17 1.376(7) . ?
C16 C21 1.379(7) . ?
C17 C18 1.373(7) . ?
C18 C19 1.399(7) . ?
C18 N3A 1.479(6) . ?
C18 N3B 1.479(6) . ?
C19 C20 1.390(7) . ?
C19 C22 1.515(7) . ?
C20 C21 1.388(7) . ?
O7 C23 1.253(6) . ?
O8 C23 1.262(6) . ?
O9A N3A 1.227(6) . ?
O10A N3A 1.227(6) . ?
O13A N5A 1.229(5) . ?
O14A N5A 1.229(5) . ?
O15A N6 1.253(5) . ?
O16A N6 1.226(5) . ?
O9B N3B 1.227(6) . ?
O10B N3B 1.227(6) . ?
O13B N5B 1.233(5) . ?
O14B N5B 1.234(5) . ?
O15B N6 1.232(5) . ?
O16B N6 1.242(5) . ?
N5A C26 1.477(6) . ?
N5B C26 1.482(6) . ?
N6 C28 1.468(7) . ?
C23 C24 1.506(7) . ?
C24 C25 1.375(7) . ?
C24 C29 1.396(7) . ?
C25 C26 1.382(7) . ?
C26 C27 1.404(7) . ?
C27 C28 1.399(8) . ?
C27 C30 1.512(7) . ?
C28 C29 1.385(7) . ?
